data_7100910
loop_
_publ_author_name
'Mohamed Eddaoudi'
'Victor Ch Krastov'
'Randy Larsena'
'Yunling Liu'

_publ_section_title
;
Molecular building blocks approach to the assembly of
zeolite-like metal-organic frameworks (ZMOFs) with extra-large cavities
;
_journal_name_full 'Chemical Communications'
_journal_paper_doi 10.1039/b600188m
_journal_year 2006
_chemical_formula_sum 'C10 H9.58 In N4 O9.58'
_chemical_formula_weight 453.95
_space_group_IT_number 229
_symmetry_cell_setting cubic
_symmetry_space_group_name_Hall '-I 4 2 3'
_symmetry_space_group_name_H-M 'I m -3 m'
_cell_angle_alpha 90.00
_cell_angle_beta 90.00
_cell_angle_gamma 90.00
_cell_formula_units_Z 48
_cell_length_a 31.0622(7)
_cell_length_b 31.0622(7)
_cell_length_c 31.0622(7)
_cell_measurement_temperature 100(2)
_cell_volume 29970.7(12)
_diffrn_ambient_temperature 100(2)
_exptl_crystal_density_diffrn 1.207
_exptl_crystal_density_meas 0
_cod_database_code 7100910

loop_
_symmetry_equiv_pos_as_xyz
'x, y, z'
'-x, -y, z'
'-x, y, -z'
'x, -y, -z'
'z, x, y'
'z, -x, -y'
'-z, -x, y'
'-z, x, -y'
'y, z, x'
'-y, z, -x'
'y, -z, -x'
'-y, -z, x'
'y, x, -z'
'-y, -x, -z'
'y, -x, z'
'-y, x, z'
'x, z, -y'
'-x, z, y'
'-x, -z, -y'
'x, -z, y'
'z, y, -x'
'z, -y, x'
'-z, y, x'
'-z, -y, -x'
'x+1/2, y+1/2, z+1/2'
'-x+1/2, -y+1/2, z+1/2'
'-x+1/2, y+1/2, -z+1/2'
'x+1/2, -y+1/2, -z+1/2'
'z+1/2, x+1/2, y+1/2'
'z+1/2, -x+1/2, -y+1/2'
'-z+1/2, -x+1/2, y+1/2'
'-z+1/2, x+1/2, -y+1/2'
'y+1/2, z+1/2, x+1/2'
'-y+1/2, z+1/2, -x+1/2'
'y+1/2, -z+1/2, -x+1/2'
'-y+1/2, -z+1/2, x+1/2'
'y+1/2, x+1/2, -z+1/2'
'-y+1/2, -x+1/2, -z+1/2'
'y+1/2, -x+1/2, z+1/2'
'-y+1/2, x+1/2, z+1/2'
'x+1/2, z+1/2, -y+1/2'
'-x+1/2, z+1/2, y+1/2'
'-x+1/2, -z+1/2, -y+1/2'
'x+1/2, -z+1/2, y+1/2'
'z+1/2, y+1/2, -x+1/2'
'z+1/2, -y+1/2, x+1/2'
'-z+1/2, y+1/2, x+1/2'
'-z+1/2, -y+1/2, -x+1/2'
'-x, -y, -z'
'x, y, -z'
'x, -y, z'
'-x, y, z'
'-z, -x, -y'
'-z, x, y'
'z, x, -y'
'z, -x, y'
'-y, -z, -x'
'y, -z, x'
'-y, z, x'
'y, z, -x'
'-y, -x, z'
'y, x, z'
'-y, x, -z'
'y, -x, -z'
'-x, -z, y'
'x, -z, -y'
'x, z, y'
'-x, z, -y'
'-z, -y, x'
'-z, y, -x'
'z, -y, -x'
'z, y, x'
'-x+1/2, -y+1/2, -z+1/2'
'x+1/2, y+1/2, -z+1/2'
'x+1/2, -y+1/2, z+1/2'
'-x+1/2, y+1/2, z+1/2'
'-z+1/2, -x+1/2, -y+1/2'
'-z+1/2, x+1/2, y+1/2'
'z+1/2, x+1/2, -y+1/2'
'z+1/2, -x+1/2, y+1/2'
'-y+1/2, -z+1/2, -x+1/2'
'y+1/2, -z+1/2, x+1/2'
'-y+1/2, z+1/2, x+1/2'
'y+1/2, z+1/2, -x+1/2'
'-y+1/2, -x+1/2, z+1/2'
'y+1/2, x+1/2, z+1/2'
'-y+1/2, x+1/2, -z+1/2'
'y+1/2, -x+1/2, -z+1/2'
'-x+1/2, -z+1/2, y+1/2'
'x+1/2, -z+1/2, -y+1/2'
'x+1/2, z+1/2, y+1/2'
'-x+1/2, z+1/2, -y+1/2'
'-z+1/2, -y+1/2, x+1/2'
'-z+1/2, y+1/2, -x+1/2'
'z+1/2, -y+1/2, -x+1/2'
'z+1/2, y+1/2, x+1/2'

loop_
_atom_site_label
_atom_site_type_symbol
_atom_site_fract_x
_atom_site_fract_y
_atom_site_fract_z
_atom_site_U_iso_or_equiv
_atom_site_adp_type
_atom_site_occupancy
_atom_site_symmetry_multiplicity
_atom_site_calc_flag
_atom_site_refinement_flags
_atom_site_disorder_assembly
_atom_site_disorder_group
In1 In 0.10442(2) 0.39558(2) 0.2500 0.1087(4) Uani 1 2 d S . .
O1 O 0.08179(19) 0.3265(2) 0.2148(2) 0.130(3) Uani 1 1 d D . .
O2 O 0.09952(19) 0.2862(2) 0.1573(2) 0.150(2) Uani 1 1 d D . .
H1O2 H 0.1235 0.2842 0.1235 0.225 Uiso 1 2 d SRD . .
N1 N 0.1540(2) 0.3798(2) 0.2052(2) 0.117(3) Uani 1 1 d D . .
C1 C 0.1050(3) 0.3182(3) 0.1861(3) 0.138(4) Uani 1 1 d D . .
C2 C 0.1450(3) 0.3461(3) 0.1784(3) 0.142(4) Uani 1 1 d D . .
C3 C 0.1888(3) 0.3965(4) 0.1888(3) 0.133(5) Uani 1 2 d SD . .
H3 H 0.2022 0.4206 0.2022 0.159 Uiso 1 2 calc SR . .
O3 O 0.0924(2) 0.43085(19) 0.32322(18) 0.110(2) Uani 1 1 d D . .
O4 O 0.0400(2) 0.4479(2) 0.36933(18) 0.124(2) Uani 1 1 d D . .
H1O4 H 0.0000 0.4437 0.3736 0.187 Uiso 1 2 d SR . .
N2 N 0.0364(2) 0.3946(2) 0.2660(2) 0.097(2) Uani 1 1 d D . .
C4 C 0.0552(3) 0.4314(3) 0.3335(3) 0.100(3) Uani 1 1 d D . .
C5 C 0.0214(2) 0.4139(2) 0.3031(3) 0.092(3) Uani 1 1 d D . .
C6 C 0.0000 0.3843(4) 0.2461(4) 0.100(4) Uani 1 2 d SD . .
H6 H 0.0000 0.3702 0.2190 0.120 Uiso 1 2 calc SR . .
O1X O 0.0000 0.5000 0.5000 0.30(4) Uiso 0.75 16 d SP . .
O2X O 0.1606(6) 0.5000 0.3736(6) 0.256(7) Uiso 0.89 2 d SP . .
O3X O 0.0000 0.2934(13) 0.0000 0.38(2) Uiso 1.16 8 d SP . .
O4X O 0.2705(11) 0.3254(15) 0.2705(11) 0.36(3) Uiso 0.45 2 d SP . .
O5X O 0.0000 0.190(4) 0.190(4) 0.38(9) Uiso 0.18 4 d SP . .
O6X O 0.0409(14) 0.2089(9) 0.2089(9) 0.249(17) Uiso 0.38 2 d SP . .
O7X O 0.2425(9) 0.3202(11) 0.2425(9) 0.275(15) Uiso 0.52 2 d SP . .
O8X O 0.205(3) 0.5000 0.418(2) 0.42(4) Uiso 0.33 2 d SP . .
O9X O 0.0000 0.1675(19) 0.2388(17) 0.37(3) Uiso 0.42 2 d SP . .
O10X O 0.0704(14) 0.2060(14) 0.2662(14) 0.161(15) Uiso 0.17 1 d P . .
O11X O 0.347(2) 0.347(2) 0.347(2) 0.43(7) Uiso 0.34 6 d SP . .
O12X O 0.130(2) 0.4326(15) 0.4326(15) 0.29(3) Uiso 0.33 2 d SP . .
O13X O 0.1218(16) 0.5000 0.3970(15) 0.209(17) Uiso 0.31 2 d SP . .
O14X O 0.1000(19) 0.4485(13) 0.4485(13) 0.20(2) Uiso 0.23 2 d SP . .
O15X O 0.0000 0.2381(9) 0.2381(9) 0.398(19) Uiso 0.94 4 d SP . .
O16X O -0.0216(19) 0.534(2) 0.5000 0.39(6) Uiso 0.33 2 d SP . .
O17X O 0.2123(11) 0.2801(18) 0.2123(11) 0.26(2) Uiso 0.31 2 d SP . .
O18X O 0.134(2) 0.458(2) 0.4056(19) 0.35(2) Uiso 0.29 1 d P . .
O19X O -0.055(8) 0.5000 0.5000 0.47(12) Uiso 0.31 8 d SP . .

loop_
_atom_site_aniso_label
_atom_site_aniso_U_11
_atom_site_aniso_U_22
_atom_site_aniso_U_33
_atom_site_aniso_U_23
_atom_site_aniso_U_13
_atom_site_aniso_U_12
In1 0.1014(5) 0.1014(5) 0.1232(8) 0.0069(4) 0.0069(4) -0.0049(6)
O1 0.109(5) 0.168(7) 0.115(5) -0.050(5) 0.013(4) -0.011(4)
O2 0.138(6) 0.139(6) 0.173(6) -0.017(5) 0.008(5) -0.032(5)
N1 0.128(7) 0.087(6) 0.138(7) -0.019(5) -0.030(6) -0.012(5)
C1 0.179(12) 0.090(7) 0.145(11) -0.039(7) -0.060(9) -0.022(8)
C2 0.107(8) 0.141(9) 0.179(10) 0.032(7) -0.018(7) -0.014(6)
C3 0.165(9) 0.068(10) 0.165(9) 0.008(7) -0.013(13) 0.008(7)
O3 0.108(5) 0.121(5) 0.103(5) 0.002(4) -0.008(4) -0.010(4)
O4 0.141(5) 0.144(5) 0.088(4) -0.015(4) -0.002(4) -0.010(4)
N2 0.089(5) 0.106(5) 0.097(5) -0.008(4) -0.007(4) -0.007(4)
C4 0.117(8) 0.089(7) 0.093(8) 0.006(6) 0.001(7) -0.004(7)
C5 0.105(7) 0.088(6) 0.084(6) -0.010(5) 0.004(5) -0.009(4)
C6 0.103(10) 0.103(10) 0.093(9) 0.007(7) 0.000 0.000

loop_
_geom_bond_atom_site_label_1
_geom_bond_atom_site_label_2
_geom_bond_distance
_geom_bond_site_symmetry_2
_geom_bond_publ_flag
In1 N1 2.131(7) . ?
In1 N1 2.131(7) 38 ?
In1 N2 2.171(6) 38 ?
In1 N2 2.171(6) . ?
In1 O1 2.510(6) . ?
In1 O1 2.510(6) 38 ?
In1 O3 2.552(6) 38 ?
In1 O3 2.552(6) . ?
O1 C1 1.174(9) . ?
O2 C1 1.348(8) . ?
N1 C3 1.305(7) . ?
N1 C2 1.367(9) . ?
C1 C2 1.533(10) . ?
C2 C2 1.466(17) 72 ?
C3 N1 1.305(7) 72 ?
O3 C4 1.199(8) . ?
O4 C4 1.314(8) . ?
N2 C6 1.328(7) . ?
N2 C5 1.379(8) . ?
C4 C5 1.512(9) . ?
C5 C5 1.327(14) 52 ?
C6 N2 1.328(7) 52 ?
O1X O16X 1.26(7) 17_556 ?
O1X O16X 1.26(7) 67 ?
O1X O16X 1.26(7) 3_556 ?
O1X O16X 1.26(7) . ?
O1X O16X 1.26(7) 51_565 ?
O1X O16X 1.26(7) 65_565 ?
O1X O16X 1.26(7) 19_566 ?
O1X O16X 1.26(7) 49_566 ?
O1X O19X 1.7(2) . ?
O1X O19X 1.7(2) 49_566 ?
O2X O13X 1.41(5) . ?
O4X O7X 1.24(5) . ?
O5X O6X 1.52(10) 52 ?
O5X O6X 1.52(10) . ?
O5X O9X 1.67(8) 18 ?
O5X O9X 1.67(8) . ?
O6X O15X 1.80(4) . ?
O12X O18X 1.16(6) . ?
O12X O18X 1.16(6) 67 ?
O12X O14X 1.17(8) . ?
O13X O18X 1.38(6) 51_565 ?
O13X O18X 1.38(6) . ?
O14X O18X 1.72(7) . ?
O14X O18X 1.72(7) 67 ?
O15X O6X 1.80(4) 52 ?
O16X O16X 1.34(12) 3_556 ?
O16X O19X 1.49(16) . ?
O16X O16X 1.51(9) 17_556 ?
O16X O16X 1.51(9) 67 ?
O19X O16X 1.49(16) 67 ?
O19X O16X 1.49(16) 17_556 ?
O19X O16X 1.49(16) 51_565 ?
